data_4084805
loop_
_publ_author_name
'Brown, Christopher C.'
'Plessow, Philipp N.'
'Rominger, Frank'
'Limbach, Michael'
'Hofmann, Peter'

_publ_section_title
;
 Unexpected Reactivity Patterns of Ruthenium Alkylidenes with
 N-Phosphino-Functionalized N-Heterocyclic Carbene Ligands (NHCPs)
;
_journal_issue 23
_journal_name_full Organometallics
_journal_page_first 6754
_journal_paper_doi 10.1021/om5005429
_journal_volume 33
_journal_year 2014
_chemical_formula_sum 'C29 H39 Cl2 N4 P Ru'
_chemical_formula_weight 646.58
_chemical_name_common '1a in manuscript'
_chemical_name_systematic
; 
 ? 
;
_space_group_crystal_system monoclinic
_space_group_IT_number 14
_space_group_name_Hall '-P 2ybc'
_space_group_name_H-M_alt 'P 1 21/c 1'
_symmetry_space_group_name_Hall '-P 2ybc'
_symmetry_space_group_name_H-M 'P 1 21/c 1'
_atom_sites_solution_hydrogens geom
_audit_creation_method SHELXL-2014
_cell_angle_alpha 90
_cell_angle_beta 109.153(3)
_cell_angle_gamma 90
_cell_formula_units_Z 4
_cell_length_a 19.070(3)
_cell_length_b 12.8411(17)
_cell_length_c 15.932(2)
_cell_measurement_reflns_used 3623
_cell_measurement_temperature 200(2)
_cell_measurement_theta_max 20.50
_cell_measurement_theta_min 2.26
_cell_volume 3685.5(9)
_computing_cell_refinement 'Bruker SAINT'
_computing_data_collection 'Bruker APEX2'
_computing_data_reduction 'Bruker SAINT'
_computing_molecular_graphics 'Bruker SHELXTL'
_computing_publication_material 'Bruker SHELXTL'
_computing_structure_refinement 'SHELXL-2014 (Sheldrick, 2014)'
_computing_structure_solution 'SHELXS-97 (Sheldrick 2008)'
_diffrn_ambient_temperature 200(2)
_diffrn_measured_fraction_theta_full 0.557
_diffrn_measured_fraction_theta_max 0.925
_diffrn_measurement_device_type 'Bruker APEX-II Quazar area detector'
_diffrn_measurement_method '\f and \w scans'
_diffrn_radiation_type MoK\a
_diffrn_radiation_wavelength 0.71073
_diffrn_reflns_av_R_equivalents 0.0697
_diffrn_reflns_av_unetI/netI 0.0872
_diffrn_reflns_Laue_measured_fraction_full 0.557
_diffrn_reflns_Laue_measured_fraction_max 0.925
_diffrn_reflns_limit_h_max 18
_diffrn_reflns_limit_h_min -17
_diffrn_reflns_limit_k_max 11
_diffrn_reflns_limit_k_min -12
_diffrn_reflns_limit_l_max 13
_diffrn_reflns_limit_l_min -15
_diffrn_reflns_number 12912
_diffrn_reflns_point_group_measured_fraction_full 0.557
_diffrn_reflns_point_group_measured_fraction_max 0.925
_diffrn_reflns_theta_full 25.242
_diffrn_reflns_theta_max 21.124
_diffrn_reflns_theta_min 1.948
_diffrn_source 'ImuS microsource'
_exptl_absorpt_coefficient_mu 0.634
_exptl_absorpt_correction_T_max 0.9561
_exptl_absorpt_correction_T_min 0.6962
_exptl_absorpt_correction_type multi-scan
_exptl_absorpt_process_details
;
Sheldrick, G. M. (2008). <i>SADABS</i>. University of G\"ottingen, Germany.
;
_exptl_crystal_colour orange
_exptl_crystal_density_diffrn 1.165
_exptl_crystal_description plate
_exptl_crystal_F_000 1336
_exptl_crystal_size_max 0.170
_exptl_crystal_size_mid 0.150
_exptl_crystal_size_min 0.030
_refine_diff_density_max 0.661
_refine_diff_density_min -0.348
_refine_diff_density_rms 0.085
_refine_ls_extinction_method none
_refine_ls_goodness_of_fit_ref 1.085
_refine_ls_hydrogen_treatment constr
_refine_ls_matrix_type full
_refine_ls_number_parameters 369
_refine_ls_number_reflns 3723
_refine_ls_number_restraints 345
_refine_ls_restrained_S_all 1.056
_refine_ls_R_factor_all 0.1015
_refine_ls_R_factor_gt 0.0694
_refine_ls_shift/su_max 0.000
_refine_ls_shift/su_mean 0.000
_refine_ls_structure_factor_coef Fsqd
_refine_ls_weighting_details 'w=1/[\s^2^(Fo^2^)+(0.0438P)^2^+24.3482P] where P=(Fo^2^+2Fc^2^)/3'
_refine_ls_weighting_scheme calc
_refine_ls_wR_factor_gt 0.1544
_refine_ls_wR_factor_ref 0.1654
_reflns_Friedel_coverage 0.000
_reflns_number_gt 2617
_reflns_number_total 3723
_reflns_threshold_expression 'I > 2\s(I)'
_cod_data_source_file om5005429_si_003.cif
_cod_data_source_block chb23_sq
_cod_depositor_comments 'Adding full bibliography for 4084804--4084806.cif.'
_cod_original_cell_volume 3685.6(8)
_cod_database_code 4084805
_shelx_space_group_comment
; 
The symmetry employed for this shelxl refinement is uniquely defined 
by the following loop, which should always be used as a source of 
symmetry information in preference to the above space-group names. 
They are only intended as comments. 
;
_shelx_estimated_absorpt_t_min 0.900
_shelx_estimated_absorpt_t_max 0.981
_shelxl_version_number 2014-3

loop_
_space_group_symop_operation_xyz
'x, y, z'
'-x, y+1/2, -z+1/2'
'-x, -y, -z'
'x, -y-1/2, z-1/2'

loop_
_atom_site_label
_atom_site_type_symbol
_atom_site_fract_x
_atom_site_fract_y
_atom_site_fract_z
_atom_site_U_iso_or_equiv
_atom_site_adp_type
_atom_site_occupancy
_atom_site_site_symmetry_order
_atom_site_calc_flag
_atom_site_refinement_flags_posn
_atom_site_refinement_flags_adp
_atom_site_refinement_flags_occupancy
_atom_site_disorder_assembly
_atom_site_disorder_group
Ru1 Ru 0.36606(8) 0.02874(7) 0.65420(7) 0.0320(5) Uani 0.854(3) 1 d . U P A 1
Cl1 Cl 0.3512(4) 0.1807(5) 0.7367(5) 0.0423(16) Uani 0.854(3) 1 d . U P A 1
Cl2 Cl 0.38264(18) -0.1309(2) 0.58091(19) 0.0420(9) Uani 0.854(3) 1 d . U P A 1
P1 P 0.24966(17) 0.1308(2) 0.4798(2) 0.0485(8) Uani 1 1 d . U . A 1
C1 C 0.3936(6) 0.1149(7) 0.5673(6) 0.038(2) Uani 1 1 d . U . A 1
N2 N 0.3384(4) 0.1756(6) 0.5048(5) 0.041(2) Uani 1 1 d . U . A 1
C3 C 0.3698(6) 0.2331(9) 0.4489(7) 0.057(3) Uani 1 1 d . U . A 1
H3 H 0.3447 0.2776 0.4008 0.069 Uiso 1 1 calc R U . A 1
C4 C 0.4429(7) 0.2104(10) 0.4793(8) 0.068(3) Uani 1 1 d . U . A 1
H4 H 0.4793 0.2375 0.4564 0.082 Uiso 1 1 calc R U . A 1
N5 N 0.4562(5) 0.1402(7) 0.5500(6) 0.054(2) Uani 1 1 d . U . A 1
C6 C 0.5298(7) 0.0936(11) 0.5902(8) 0.085(4) Uani 1 1 d . U . A 1
H6A H 0.5541 0.0862 0.5450 0.127 Uiso 1 1 calc R U . A 1
H6B H 0.5246 0.0249 0.6143 0.127 Uiso 1 1 calc R U . A 1
H6C H 0.5600 0.1385 0.6382 0.127 Uiso 1 1 calc R U . A 1
C11 C 0.1924(7) 0.2458(9) 0.4758(8) 0.066(3) Uani 1 1 d . U . A 1
C12 C 0.2125(8) 0.3401(9) 0.4251(9) 0.087(4) Uani 1 1 d . U . A 1
H12A H 0.1801 0.3992 0.4254 0.130 Uiso 1 1 calc R U . A 1
H12B H 0.2057 0.3198 0.3636 0.130 Uiso 1 1 calc R U . A 1
H12C H 0.2644 0.3602 0.4547 0.130 Uiso 1 1 calc R U . A 1
C13 C 0.1083(7) 0.2195(11) 0.4312(10) 0.095(4) Uani 1 1 d . U . A 1
H13A H 0.0783 0.2806 0.4339 0.142 Uiso 1 1 calc R U . A 1
H13B H 0.0949 0.1613 0.4627 0.142 Uiso 1 1 calc R U . A 1
H13C H 0.0990 0.2001 0.3690 0.142 Uiso 1 1 calc R U . A 1
C14 C 0.2050(8) 0.2880(10) 0.5686(8) 0.086(4) Uani 1 1 d . U . A 1
H14A H 0.1804 0.3556 0.5646 0.129 Uiso 1 1 calc R U . A 1
H14B H 0.2583 0.2962 0.5994 0.129 Uiso 1 1 calc R U . A 1
H14C H 0.1844 0.2392 0.6017 0.129 Uiso 1 1 calc R U . A 1
C15 C 0.2275(7) 0.0693(9) 0.3663(8) 0.062(3) Uani 1 1 d . U . A 1
C16 C 0.2092(7) 0.1460(9) 0.2857(8) 0.075(4) Uani 1 1 d . U . A 1
H16A H 0.2000 0.1062 0.2307 0.113 Uiso 1 1 calc R U . A 1
H16B H 0.2512 0.1932 0.2934 0.113 Uiso 1 1 calc R U . A 1
H16C H 0.1649 0.1866 0.2826 0.113 Uiso 1 1 calc R U . A 1
C17 C 0.1638(7) -0.0063(9) 0.3492(8) 0.081(4) Uani 1 1 d . U . A 1
H17A H 0.1442 -0.0224 0.2856 0.121 Uiso 1 1 calc R U . A 1
H17B H 0.1245 0.0248 0.3681 0.121 Uiso 1 1 calc R U . A 1
H17C H 0.1813 -0.0706 0.3828 0.121 Uiso 1 1 calc R U . A 1
C18 C 0.2986(7) 0.0072(9) 0.3674(8) 0.071(3) Uani 1 1 d . U . A 1
H18A H 0.2907 -0.0233 0.3086 0.106 Uiso 1 1 calc R U . A 1
H18B H 0.3081 -0.0485 0.4118 0.106 Uiso 1 1 calc R U . A 1
H18C H 0.3412 0.0544 0.3823 0.106 Uiso 1 1 calc R U . A 1
N31 N 0.3375(5) -0.0673(6) 0.7509(6) 0.045(2) Uani 1 1 d . U . A 1
C32 C 0.3655(7) -0.0413(9) 0.8366(7) 0.066(3) Uani 1 1 d . U . A 1
H32 H 0.3905 0.0233 0.8534 0.079 Uiso 1 1 calc R U . A 1
C33 C 0.3575(10) -0.1131(11) 0.9052(9) 0.104(5) Uani 1 1 d . U . A 1
H33 H 0.3813 -0.1000 0.9667 0.124 Uiso 1 1 calc R U . A 1
C34 C 0.3153(11) -0.1974(14) 0.8768(12) 0.134(7) Uani 1 1 d . U . A 1
H34 H 0.3064 -0.2426 0.9194 0.161 Uiso 1 1 calc R U . A 1
C35 C 0.2845(9) -0.2209(11) 0.7890(10) 0.103(5) Uani 1 1 d . U . A 1
H35 H 0.2552 -0.2817 0.7706 0.123 Uiso 1 1 calc R U . A 1
C36 C 0.2967(7) -0.1554(8) 0.7281(8) 0.060(3) Uani 1 1 d . U . A 1
H36 H 0.2757 -0.1723 0.6669 0.072 Uiso 1 1 calc R U . A 1
N41 N 0.4754(5) 0.0189(7) 0.7442(6) 0.052(2) Uani 1 1 d . U . A 1
C42 C 0.5083(7) -0.0754(9) 0.7689(8) 0.066(3) Uani 1 1 d . U . A 1
H42 H 0.4815 -0.1365 0.7439 0.079 Uiso 1 1 calc R U . A 1
C43 C 0.5775(7) -0.0858(10) 0.8275(9) 0.078(4) Uani 1 1 d . U . A 1
H43 H 0.5981 -0.1533 0.8427 0.094 Uiso 1 1 calc R U . A 1
C44 C 0.6181(7) -0.0002(9) 0.8653(10) 0.085(4) Uani 1 1 d . U . A 1
H44 H 0.6666 -0.0066 0.9072 0.103 Uiso 1 1 calc R U . A 1
C45 C 0.5855(7) 0.0970(9) 0.8398(8) 0.065(3) Uani 1 1 d . U . A 1
H45 H 0.6123 0.1588 0.8631 0.079 Uiso 1 1 calc R U . A 1
C46 C 0.5158(6) 0.1030(8) 0.7820(7) 0.049(3) Uani 1 1 d . U . A 1
H46 H 0.4940 0.1699 0.7671 0.059 Uiso 1 1 calc R U . A 1
C50 C 0.2544(7) 0.0337(9) 0.5613(9) 0.055(3) Uani 1 1 d . U . A 1
H50 H 0.2536 -0.0312 0.5263 0.067 Uiso 1 1 calc R U . A 1
C51 C 0.1870(6) 0.0144(9) 0.5938(8) 0.062(3) Uani 1 1 d . U . A 1
C52 C 0.1352(7) -0.0599(10) 0.5519(9) 0.080(4) Uani 1 1 d . U . A 1
H52 H 0.1419 -0.0976 0.5038 0.096 Uiso 1 1 calc R U . A 1
C53 C 0.0732(8) -0.0822(13) 0.5772(10) 0.102(5) Uani 1 1 d . U . A 1
H53 H 0.0371 -0.1313 0.5450 0.122 Uiso 1 1 calc R U . A 1
C54 C 0.0659(8) -0.0323(13) 0.6482(10) 0.107(5) Uani 1 1 d . U . A 1
H54 H 0.0246 -0.0472 0.6670 0.128 Uiso 1 1 calc R U . A 1
C55 C 0.1198(8) 0.0433(14) 0.6959(11) 0.118(6) Uani 1 1 d . U . A 1
H55 H 0.1149 0.0789 0.7460 0.141 Uiso 1 1 calc R U . A 1
C56 C 0.1802(7) 0.0628(12) 0.6657(9) 0.089(4) Uani 1 1 d . U . A 1
H56 H 0.2171 0.1114 0.6969 0.107 Uiso 1 1 calc R U . A 1
Ru1B Ru 0.2991(4) 0.0190(4) 0.6222(4) 0.029(3) Uani 0.146(3) 1 d . U P A 2
Cl1B Cl 0.3199(19) 0.172(3) 0.713(3) 0.039(10) Uani 0.146(3) 1 d . U P A 2
Cl2B Cl 0.2965(11) -0.1506(13) 0.5552(12) 0.048(6) Uani 0.146(3) 1 d . U P A 2

loop_
_atom_site_aniso_label
_atom_site_aniso_U_11
_atom_site_aniso_U_22
_atom_site_aniso_U_33
_atom_site_aniso_U_23
_atom_site_aniso_U_13
_atom_site_aniso_U_12
Ru1 0.0495(12) 0.0242(6) 0.0245(6) 0.0000(5) 0.0152(6) 0.0008(6)
Cl1 0.063(5) 0.032(3) 0.033(4) -0.007(2) 0.018(3) 0.004(3)
Cl2 0.064(2) 0.0299(17) 0.035(2) -0.0009(14) 0.0192(17) 0.0026(15)
P1 0.058(2) 0.0459(19) 0.044(2) -0.0031(14) 0.0196(16) -0.0083(15)
C1 0.057(5) 0.028(5) 0.030(5) -0.015(3) 0.016(4) -0.001(4)
N2 0.053(4) 0.031(4) 0.036(5) 0.003(3) 0.013(3) -0.006(3)
C3 0.062(6) 0.067(7) 0.042(6) 0.013(5) 0.016(5) -0.011(5)
C4 0.061(6) 0.090(8) 0.055(7) 0.010(6) 0.020(5) -0.014(5)
N5 0.059(5) 0.066(6) 0.039(5) -0.001(4) 0.019(4) 0.001(4)
C6 0.065(6) 0.135(11) 0.058(8) 0.011(8) 0.023(6) 0.025(7)
C11 0.070(6) 0.062(6) 0.063(7) -0.002(5) 0.015(5) 0.012(5)
C12 0.111(10) 0.057(7) 0.094(9) 0.007(6) 0.035(8) 0.023(6)
C13 0.079(7) 0.102(10) 0.098(10) -0.012(8) 0.022(6) 0.013(6)
C14 0.105(10) 0.065(8) 0.080(7) -0.006(6) 0.019(7) 0.028(7)
C15 0.082(7) 0.052(6) 0.053(6) -0.009(4) 0.024(5) -0.015(5)
C16 0.097(9) 0.074(7) 0.055(7) 0.000(5) 0.026(6) -0.008(6)
C17 0.098(8) 0.083(8) 0.061(8) -0.013(6) 0.027(6) -0.032(6)
C18 0.108(7) 0.064(8) 0.049(7) -0.008(5) 0.039(6) -0.005(6)
N31 0.063(5) 0.035(4) 0.041(4) 0.003(3) 0.021(4) -0.002(4)
C32 0.094(8) 0.063(7) 0.042(5) 0.001(4) 0.024(5) 0.013(6)
C33 0.187(14) 0.083(9) 0.050(7) 0.014(6) 0.052(8) 0.000(8)
C34 0.226(17) 0.101(10) 0.085(8) 0.019(7) 0.063(9) -0.024(10)
C35 0.170(13) 0.067(8) 0.092(8) 0.019(6) 0.072(9) -0.015(8)
C36 0.084(8) 0.042(6) 0.062(7) 0.005(5) 0.037(6) -0.010(5)
N41 0.064(5) 0.038(4) 0.056(5) -0.004(4) 0.021(4) 0.006(3)
C42 0.070(6) 0.036(5) 0.083(8) -0.011(5) 0.011(6) 0.010(5)
C43 0.074(7) 0.050(6) 0.094(9) -0.011(6) 0.005(6) 0.012(5)
C44 0.077(7) 0.051(6) 0.107(10) -0.016(6) 0.001(7) 0.009(5)
C45 0.074(7) 0.050(6) 0.070(8) -0.018(5) 0.021(6) 0.004(5)
C46 0.065(6) 0.025(5) 0.061(7) -0.008(4) 0.028(5) 0.002(4)
C50 0.063(5) 0.043(6) 0.063(6) -0.002(5) 0.023(4) -0.004(4)
C51 0.051(6) 0.063(7) 0.072(7) -0.009(5) 0.022(5) -0.008(5)
C52 0.071(7) 0.093(9) 0.083(8) -0.018(7) 0.036(6) -0.033(6)
C53 0.081(8) 0.136(12) 0.100(10) -0.027(9) 0.047(8) -0.046(8)
C54 0.070(8) 0.167(13) 0.095(10) -0.029(9) 0.042(8) -0.036(8)
C55 0.083(9) 0.179(14) 0.103(10) -0.048(10) 0.047(8) -0.035(9)
C56 0.058(7) 0.126(11) 0.088(8) -0.033(7) 0.029(6) -0.015(7)
Ru1B 0.023(6) 0.032(4) 0.032(4) -0.005(3) 0.008(4) -0.003(3)
Cl1B 0.05(3) 0.023(10) 0.044(19) -0.010(11) 0.017(17) 0.005(13)
Cl2B 0.067(14) 0.037(9) 0.045(12) -0.011(7) 0.022(11) -0.008(8)

loop_
_atom_type_symbol
_atom_type_description
_atom_type_scat_dispersion_real
_atom_type_scat_dispersion_imag
_atom_type_scat_source
C C 0.0033 0.0016 'International Tables Vol C Tables 4.2.6.8 and 6.1.1.4'
H H 0.0000 0.0000 'International Tables Vol C Tables 4.2.6.8 and 6.1.1.4'
N N 0.0061 0.0033 'International Tables Vol C Tables 4.2.6.8 and 6.1.1.4'
P P 0.1023 0.0942 'International Tables Vol C Tables 4.2.6.8 and 6.1.1.4'
Cl Cl 0.1484 0.1585 'International Tables Vol C Tables 4.2.6.8 and 6.1.1.4'
Ru Ru -1.2594 0.8363 'International Tables Vol C Tables 4.2.6.8 and 6.1.1.4'

loop_
_geom_angle_atom_site_label_1
_geom_angle_atom_site_label_2
_geom_angle_atom_site_label_3
_geom_angle
C1 Ru1 N41 94.5(4)
C1 Ru1 C50 86.1(4)
N41 Ru1 C50 178.2(4)
C1 Ru1 N31 179.1(4)
N41 Ru1 N31 84.6(3)
C50 Ru1 N31 94.7(4)
C1 Ru1 Cl1 92.0(3)
N41 Ru1 Cl1 86.9(3)
C50 Ru1 Cl1 94.8(4)
N31 Ru1 Cl1 88.4(3)
C1 Ru1 Cl2 91.7(3)
N41 Ru1 Cl2 91.2(2)
C50 Ru1 Cl2 87.1(3)
N31 Ru1 Cl2 88.0(2)
Cl1 Ru1 Cl2 176.0(2)
N2 P1 C50 104.8(5)
N2 P1 C11 105.7(5)
C50 P1 C11 118.6(6)
N2 P1 C15 105.0(5)
C50 P1 C15 110.3(6)
C11 P1 C15 111.2(6)
N5 C1 N2 103.1(8)
N5 C1 Ru1 137.3(8)
N2 C1 Ru1 119.5(7)
C1 N2 C3 110.6(8)
C1 N2 P1 115.4(6)
C3 N2 P1 127.9(7)
C4 C3 N2 105.1(10)
C4 C3 H3 127.5
N2 C3 H3 127.5
C3 C4 N5 108.8(11)
C3 C4 H4 125.6
N5 C4 H4 125.6
C1 N5 C4 112.3(9)
C1 N5 C6 126.6(10)
C4 N5 C6 120.6(10)
N5 C6 H6A 109.5
N5 C6 H6B 109.5
H6A C6 H6B 109.5
N5 C6 H6C 109.5
H6A C6 H6C 109.5
H6B C6 H6C 109.5
C14 C11 C13 109.3(11)
C14 C11 C12 103.8(10)
C13 C11 C12 108.7(11)
C14 C11 P1 110.7(8)
C13 C11 P1 110.7(9)
C12 C11 P1 113.4(8)
C11 C12 H12A 109.5
C11 C12 H12B 109.5
H12A C12 H12B 109.5
C11 C12 H12C 109.5
H12A C12 H12C 109.5
H12B C12 H12C 109.5
C11 C13 H13A 109.5
C11 C13 H13B 109.5
H13A C13 H13B 109.5
C11 C13 H13C 109.5
H13A C13 H13C 109.5
H13B C13 H13C 109.5
C11 C14 H14A 109.5
C11 C14 H14B 109.5
H14A C14 H14B 109.5
C11 C14 H14C 109.5
H14A C14 H14C 109.5
H14B C14 H14C 109.5
C17 C15 C16 107.9(10)
C17 C15 C18 108.4(10)
C16 C15 C18 106.8(9)
C17 C15 P1 110.8(8)
C16 C15 P1 116.3(8)
C18 C15 P1 106.4(8)
C15 C16 H16A 109.5
C15 C16 H16B 109.5
H16A C16 H16B 109.5
C15 C16 H16C 109.5
H16A C16 H16C 109.5
H16B C16 H16C 109.5
C15 C17 H17A 109.5
C15 C17 H17B 109.5
H17A C17 H17B 109.5
C15 C17 H17C 109.5
H17A C17 H17C 109.5
H17B C17 H17C 109.5
C15 C18 H18A 109.5
C15 C18 H18B 109.5
H18A C18 H18B 109.5
C15 C18 H18C 109.5
H18A C18 H18C 109.5
H18B C18 H18C 109.5
C32 N31 C36 119.0(9)
C32 N31 Ru1 118.2(7)
C36 N31 Ru1 122.6(7)
N31 C32 C33 119.8(12)
N31 C32 H32 120.1
C33 C32 H32 120.1
C34 C33 C32 116.9(14)
C34 C33 H33 121.6
C32 C33 H33 121.6
C33 C34 C35 122.4(15)
C33 C34 H34 118.8
C35 C34 H34 118.8
C36 C35 C34 118.6(15)
C36 C35 H35 120.7
C34 C35 H35 120.7
N31 C36 C35 122.9(13)
N31 C36 H36 118.5
C35 C36 H36 118.5
C46 N41 C42 116.2(9)
C46 N41 Ru1 123.2(7)
C42 N41 Ru1 120.6(8)
C43 C42 N41 122.8(11)
C43 C42 H42 118.6
N41 C42 H42 118.6
C42 C43 C44 120.7(12)
C42 C43 H43 119.7
C44 C43 H43 119.7
C43 C44 C45 117.2(12)
C43 C44 H44 121.4
C45 C44 H44 121.4
C46 C45 C44 119.7(12)
C46 C45 H45 120.2
C44 C45 H45 120.2
N41 C46 C45 123.4(10)
N41 C46 H46 118.3
C45 C46 H46 118.3
C51 C50 P1 120.3(9)
C51 C50 Ru1 120.3(9)
P1 C50 Ru1 108.9(6)
C51 C50 H50 100.9
P1 C50 H50 100.9
Ru1 C50 H50 100.9
C56 C51 C52 118.6(12)
C56 C51 C50 122.1(11)
C52 C51 C50 119.2(11)
C51 C52 C53 122.8(13)
C51 C52 H52 118.6
C53 C52 H52 118.6
C54 C53 C52 118.4(14)
C54 C53 H53 120.8
C52 C53 H53 120.8
C53 C54 C55 120.9(13)
C53 C54 H54 119.6
C55 C54 H54 119.6
C56 C55 C54 117.5(14)
C56 C55 H55 121.2
C54 C55 H55 121.2
C51 C56 C55 121.8(13)
C51 C56 H56 119.1
C55 C56 H56 119.1
Cl1B Ru1B Cl2B 168.7(11)

loop_
_geom_bond_atom_site_label_1
_geom_bond_atom_site_label_2
_geom_bond_distance
Ru1 C1 1.974(10)
Ru1 N41 2.111(9)
Ru1 C50 2.159(14)
Ru1 N31 2.177(8)
Ru1 Cl1 2.421(6)
Ru1 Cl2 2.430(3)
P1 N2 1.705(8)
P1 C50 1.781(12)
P1 C11 1.826(12)
P1 C15 1.889(11)
C1 N5 1.350(12)
C1 N2 1.421(12)
N2 C3 1.432(12)
C3 C4 1.348(15)
C3 H3 0.9500
C4 N5 1.400(14)
C4 H4 0.9500
N5 C6 1.466(13)
C6 H6A 0.9800
C6 H6B 0.9800
C6 H6C 0.9800
C11 C14 1.518(16)
C11 C13 1.563(16)
C11 C12 1.572(16)
C12 H12A 0.9800
C12 H12B 0.9800
C12 H12C 0.9800
C13 H13A 0.9800
C13 H13B 0.9800
C13 H13C 0.9800
C14 H14A 0.9800
C14 H14B 0.9800
C14 H14C 0.9800
C15 C17 1.509(15)
C15 C16 1.564(15)
C15 C18 1.568(16)
C16 H16A 0.9800
C16 H16B 0.9800
C16 H16C 0.9800
C17 H17A 0.9800
C17 H17B 0.9800
C17 H17C 0.9800
C18 H18A 0.9800
C18 H18B 0.9800
C18 H18C 0.9800
N31 C32 1.336(13)
N31 C36 1.353(12)
C32 C33 1.475(16)
C32 H32 0.9500
C33 C34 1.34(2)
C33 H33 0.9500
C34 C35 1.36(2)
C34 H34 0.9500
C35 C36 1.360(15)
C35 H35 0.9500
C36 H36 0.9500
N41 C46 1.349(12)
N41 C42 1.361(13)
C42 C43 1.349(15)
C42 H42 0.9500
C43 C44 1.366(16)
C43 H43 0.9500
C44 C45 1.394(15)
C44 H44 0.9500
C45 C46 1.349(14)
C45 H45 0.9500
C46 H46 0.9500
C50 C51 1.556(15)
C50 H50 1.0000
C51 C56 1.346(16)
C51 C52 1.379(15)
C52 C53 1.398(16)
C52 H52 0.9500
C53 C54 1.347(18)
C53 H53 0.9500
C54 C55 1.436(19)
C54 H54 0.9500
C55 C56 1.409(17)
C55 H55 0.9500
C56 H56 0.9500
Ru1B Cl1B 2.39(3)
Ru1B Cl2B 2.420(17)

loop_
_geom_torsion_atom_site_label_1
_geom_torsion_atom_site_label_2
_geom_torsion_atom_site_label_3
_geom_torsion_atom_site_label_4
_geom_torsion
N5_a C1_a N2_a C3_a 2.3(10)
Ru1 C1 N2 C3 179.2(6)
N5 C1 N2 P1 157.3(6)
Ru1 C1 N2 P1 -25.8(9)
C50 P1 N2 C1 12.2(8)
C11 P1 N2 C1 138.3(7)
C15 P1 N2 C1 -104.1(7)
C50 P1 N2 C3 162.1(9)
C11 P1 N2 C3 -71.8(10)
C15 P1 N2 C3 45.8(10)
C1 N2 C3 C4 -2.2(12)
P1 N2 C3 C4 -153.2(8)
N2 C3 C4 N5 1.1(13)
N2 C1 N5 C4 -1.7(11)
Ru1 C1 N5 C4 -177.7(8)
N2 C1 N5 C6 -174.5(10)
Ru1 C1 N5 C6 9.5(17)
C3 C4 N5 C1 0.4(14)
C3 C4 N5 C6 173.7(10)
N2 P1 C11 C14 -72.4(10)
C50 P1 C11 C14 44.7(12)
C15 P1 C11 C14 174.2(9)
N2 P1 C11 C13 166.2(9)
C50 P1 C11 C13 -76.6(11)
C15 P1 C11 C13 52.8(10)
N2 P1 C11 C12 43.7(10)
C50 P1 C11 C12 160.9(9)
C15 P1 C11 C12 -69.7(10)
N2 P1 C15 C17 159.5(8)
C50 P1 C15 C17 47.0(10)
C11 P1 C15 C17 -86.6(10)
N2 P1 C15 C16 -76.8(9)
C50 P1 C15 C16 170.7(9)
C11 P1 C15 C16 37.0(10)
N2 P1 C15 C18 41.8(8)
C50 P1 C15 C18 -70.6(9)
C11 P1 C15 C18 155.7(8)
C36 N31 C32 C33 5.6(16)
Ru1 N31 C32 C33 -170.2(9)
N31 C32 C33 C34 -7(2)
C32 C33 C34 C35 4(3)
C33 C34 C35 C36 -1(3)
C32 N31 C36 C35 -2.0(17)
Ru1 N31 C36 C35 173.7(10)
C34 C35 C36 N31 -1(2)
C46 N41 C42 C43 -0.3(17)
Ru1 N41 C42 C43 -178.6(10)
N41 C42 C43 C44 0(2)
C42 C43 C44 C45 -1(2)
C43 C44 C45 C46 2(2)
C42 N41 C46 C45 1.4(16)
Ru1 N41 C46 C45 179.6(9)
C44 C45 C46 N41 -2.1(18)
N2 P1 C50 C51 148.5(9)
C11 P1 C50 C51 30.8(13)
C15 P1 C50 C51 -99.0(10)
N2 P1 C50 Ru1 3.7(6)
C11 P1 C50 Ru1 -114.0(6)
C15 P1 C50 Ru1 116.2(6)
P1 C50 C51 C56 -92.7(15)
Ru1 C50 C51 C56 48.2(16)
P1 C50 C51 C52 92.1(13)
Ru1 C50 C51 C52 -127.1(11)
C56 C51 C52 C53 4(2)
C50 C51 C52 C53 179.8(13)
C51 C52 C53 C54 -3(2)
C52 C53 C54 C55 1(3)
C53 C54 C55 C56 0(3)
C52 C51 C56 C55 -3(2)
C50 C51 C56 C55 -178.6(14)
C54 C55 C56 C51 1(2)
